data_4329168
loop_
_publ_author_name
'Vadapalli Chandrasekhar'
'Loganathan Nagarajan'
'Sakiat Hossain'
'Kandasamy Gopal'
'Surajit Ghosh'
'Sandeep Verma'

_publ_contact_author_address
;
Department of Chemistry
Indian Institute of Technology Kanpur
Kanpur-208 016
India
;
_publ_contact_author_email vc@iitk.ac.in
_publ_contact_author_name 'Prof. V. Chandrasekhar'
_publ_section_title
;
 Multicomponent Assembly of Anionic and Neutral Decanuclear Copper(II)
 Phosphonate Cages
;
_journal_name_full 'Inorganic Chemistry'
_journal_page_first 5605
_journal_page_last 5616
_journal_paper_doi 10.1021/ic202510d
_journal_volume 51
_journal_year 2012
_chemical_formula_moiety 'C56 H98 Cu10 N16 O22 P6'
_chemical_formula_sum 'C56 H98 Cu10 N16 O22 P6'
_chemical_formula_weight 2168.83
_space_group_IT_number 2
_symmetry_cell_setting triclinic
_symmetry_space_group_name_Hall '-P 1'
_symmetry_space_group_name_H-M 'P -1'
_atom_sites_solution_hydrogens geom
_atom_sites_solution_primary direct
_atom_sites_solution_secondary difmap
_audit_creation_method SHELXL-97
_cell_angle_alpha 116.225(3)
_cell_angle_beta 104.829(3)
_cell_angle_gamma 99.540(2)
_cell_formula_units_Z 1
_cell_length_a 11.4076(10)
_cell_length_b 16.2503(14)
_cell_length_c 16.3249(11)
_cell_measurement_reflns_used 2482
_cell_measurement_temperature 100(2)
_cell_measurement_theta_max 24.79
_cell_measurement_theta_min 2.38
_cell_volume 2485.0(4)
_computing_cell_refinement 'Bruker SAINT'
_computing_data_collection 'Bruker SMART'
_computing_data_reduction 'Bruker SAINT'
_computing_molecular_graphics 'Bruker SHELXTL (Sheldrick, 2008)'
_computing_publication_material 'Bruker SHELXTL (Sheldrick, 2008)'
_computing_structure_refinement 'SHELXL-97 (Sheldrick, 2008)'
_computing_structure_solution 'SHELXS-97 (Sheldrick, 2008)'
_diffrn_ambient_temperature 100(2)
_diffrn_measured_fraction_theta_full 0.982
_diffrn_measured_fraction_theta_max 0.982
_diffrn_measurement_device_type 'Apex 2 CCD area detector'
_diffrn_measurement_method '\f and \w scans'
_diffrn_radiation_monochromator graphite
_diffrn_radiation_source 'fine-focus sealed tube'
_diffrn_radiation_type MoK\a
_diffrn_radiation_wavelength 0.71073
_diffrn_reflns_av_R_equivalents 0.0361
_diffrn_reflns_av_sigmaI/netI 0.0765
_diffrn_reflns_limit_h_max 13
_diffrn_reflns_limit_h_min -13
_diffrn_reflns_limit_k_max 19
_diffrn_reflns_limit_k_min -16
_diffrn_reflns_limit_l_max 13
_diffrn_reflns_limit_l_min -19
_diffrn_reflns_number 13143
_diffrn_reflns_theta_full 25.03
_diffrn_reflns_theta_max 25.03
_diffrn_reflns_theta_min 4.09
_exptl_absorpt_coefficient_mu 2.253
_exptl_absorpt_correction_T_max 1.000
_exptl_absorpt_correction_T_min 0.437
_exptl_absorpt_correction_type empirical
_exptl_absorpt_process_details 'SADABS (Sheldrick, 1996)'
_exptl_crystal_colour blue
_exptl_crystal_density_diffrn 1.449
_exptl_crystal_description prism
_exptl_crystal_F_000 1102
_exptl_crystal_size_max 0.25
_exptl_crystal_size_mid 0.25
_exptl_crystal_size_min 0.20
_refine_diff_density_max 1.480
_refine_diff_density_min -0.554
_refine_diff_density_rms 0.143
_refine_ls_extinction_method none
_refine_ls_goodness_of_fit_ref 1.049
_refine_ls_hydrogen_treatment mixed
_refine_ls_matrix_type full
_refine_ls_number_parameters 582
_refine_ls_number_reflns 8799
_refine_ls_number_restraints 0
_refine_ls_restrained_S_all 1.049
_refine_ls_R_factor_all 0.0799
_refine_ls_R_factor_gt 0.0626
_refine_ls_shift/su_max 0.092
_refine_ls_shift/su_mean 0.000
_refine_ls_structure_factor_coef Fsqd
_refine_ls_weighting_details 'calc w=1/[\s^2^(Fo^2^)+(0.0516P)^2^+11.9546P] where P=(Fo^2^+2Fc^2^)/3'
_refine_ls_weighting_scheme calc
_refine_ls_wR_factor_gt 0.1358
_refine_ls_wR_factor_ref 0.1451
_reflns_number_gt 6917
_reflns_number_total 8799
_reflns_threshold_expression >2sigma(I)
_cod_data_source_file ic202510d_si_002_3.cif
_cod_data_source_block 2
_cod_original_cell_volume 2485.0(3)
_cod_database_code 4329168

loop_
_symmetry_equiv_pos_as_xyz
'x, y, z'
'-x, -y, -z'

loop_
_atom_site_label
_atom_site_type_symbol
_atom_site_fract_x
_atom_site_fract_y
_atom_site_fract_z
_atom_site_U_iso_or_equiv
_atom_site_adp_type
_atom_site_occupancy
_atom_site_symmetry_multiplicity
_atom_site_calc_flag
_atom_site_refinement_flags
Cu1 Cu 0.59814(7) 0.19692(5) -0.20851(6) 0.0188(2) Uani 1 1 d .
Cu2 Cu 0.68096(7) 0.42672(5) -0.15410(5) 0.01334(18) Uani 1 1 d .
Cu3 Cu 0.94764(7) 0.64415(5) 0.00995(5) 0.01305(18) Uani 1 1 d .
Cu4 Cu 1.14538(7) 0.69015(5) 0.24429(5) 0.01420(19) Uani 1 1 d .
Cu5 Cu 1.25176(8) 0.56623(5) 0.34787(6) 0.0212(2) Uani 1 1 d .
P1 P 0.88008(14) 0.52332(10) 0.07023(11) 0.0115(3) Uani 1 1 d .
P2 P 0.72757(15) 0.60421(11) -0.17815(12) 0.0175(4) Uani 1 1 d .
P3 P 1.14579(15) 0.84577(11) 0.18911(12) 0.0160(3) Uani 1 1 d .
O1 O 0.7261(4) 0.3191(3) -0.1483(3) 0.0166(9) Uani 1 1 d .
O2 O 0.9167(4) 0.4362(3) 0.0620(3) 0.0163(9) Uani 1 1 d .
O3 O 0.8226(4) 0.5194(3) -0.0289(3) 0.0115(8) Uani 1 1 d .
O4 O 0.9941(4) 0.6189(3) 0.1224(3) 0.0146(9) Uani 1 1 d .
O5 O 0.6402(4) 0.5308(3) -0.1672(3) 0.0182(9) Uani 1 1 d .
O6 O 0.8618(4) 0.6567(3) -0.0972(3) 0.0239(10) Uani 1 1 d .
O7 O 1.2628(5) 0.4402(3) 0.2802(3) 0.0305(11) Uani 1 1 d .
O8 O 1.0696(4) 0.7709(3) 0.0814(3) 0.0228(10) Uani 1 1 d .
O9 O 1.1227(4) 0.8125(3) 0.2589(3) 0.0170(9) Uani 1 1 d .
O10 O 0.7114(4) 0.1211(3) -0.2081(4) 0.0271(11) Uani 1 1 d .
O11 O 1.1674(5) 0.5722(3) 0.2340(3) 0.0187(10) Uani 1 1 d .
N1 N 0.5164(5) 0.0365(4) -0.1833(4) 0.0227(12) Uani 1 1 d .
N2 N 0.4774(5) 0.1077(3) -0.1915(4) 0.0208(12) Uani 1 1 d .
N3 N 0.4810(5) 0.2390(3) -0.2776(4) 0.0182(11) Uani 1 1 d .
N4 N 0.5182(5) 0.3341(3) -0.2559(4) 0.0158(11) Uani 1 1 d .
N5 N 1.2773(5) 0.7567(4) 0.3768(4) 0.0207(12) Uani 1 1 d .
N6 N 1.3221(5) 0.7080(4) 0.4203(4) 0.0196(12) Uani 1 1 d .
N7 N 1.1858(6) 0.6034(5) 0.5214(5) 0.0464(18) Uani 1 1 d .
N8 N 1.2308(6) 0.5478(4) 0.4553(4) 0.0309(14) Uani 1 1 d .
C1 C 0.4683(9) -0.0856(6) -0.1351(8) 0.060(3) Uani 1 1 d .
H1A H 0.4434 -0.1441 -0.1971 0.090 Uiso 1 1 calc R
H1B H 0.4201 -0.0962 -0.0983 0.090 Uiso 1 1 calc R
H1C H 0.5580 -0.0675 -0.0987 0.090 Uiso 1 1 calc R
C2 C 0.4422(7) -0.0063(5) -0.1525(6) 0.0315(17) Uani 1 1 d .
C3 C 0.3509(6) 0.0377(5) -0.1412(6) 0.0326(17) Uani 1 1 d .
H3 H 0.2848 0.0234 -0.1212 0.039 Uiso 1 1 calc R
C4 C 0.3776(6) 0.1086(4) -0.1661(5) 0.0248(15) Uani 1 1 d .
H4 H 0.3308 0.1506 -0.1648 0.030 Uiso 1 1 calc R
C5 C 0.3141(10) 0.0848(5) -0.4040(7) 0.063(3) Uani 1 1 d .
H5A H 0.3740 0.0522 -0.4225 0.095 Uiso 1 1 calc R
H5B H 0.2394 0.0621 -0.4614 0.095 Uiso 1 1 calc R
H5C H 0.2899 0.0717 -0.3578 0.095 Uiso 1 1 calc R
C6 C 0.3734(7) 0.1889(5) -0.3591(5) 0.0330(17) Uani 1 1 d .
C7 C 0.3402(7) 0.2521(5) -0.3904(5) 0.0319(17) Uani 1 1 d .
H7 H 0.2697 0.2371 -0.4444 0.038 Uiso 1 1 calc R
C8 C 0.4337(6) 0.3420(5) -0.3248(5) 0.0233(14) Uani 1 1 d .
H8 H 0.4374 0.3981 -0.3278 0.028 Uiso 1 1 calc R
C9 C 0.6394(7) 0.7442(5) -0.0695(5) 0.0290(16) Uani 1 1 d .
H9A H 0.5971 0.7916 -0.0647 0.043 Uiso 1 1 calc R
H9B H 0.7240 0.7753 -0.0196 0.043 Uiso 1 1 calc R
H9C H 0.5915 0.6965 -0.0606 0.043 Uiso 1 1 calc R
C10 C 0.6486(6) 0.6945(5) -0.1718(5) 0.0226(14) Uani 1 1 d .
C11 C 0.5153(6) 0.6463(5) -0.2496(5) 0.0311(17) Uani 1 1 d .
H11A H 0.4741 0.6944 -0.2448 0.047 Uiso 1 1 calc R
H11B H 0.4667 0.5994 -0.2401 0.047 Uiso 1 1 calc R
H11C H 0.5202 0.6146 -0.3136 0.047 Uiso 1 1 calc R
C12 C 0.7295(6) 0.7708(5) -0.1841(5) 0.0272(15) Uani 1 1 d .
H12A H 0.7385 0.7398 -0.2466 0.041 Uiso 1 1 calc R
H12B H 0.8126 0.8019 -0.1324 0.041 Uiso 1 1 calc R
H12C H 0.6878 0.8182 -0.1811 0.041 Uiso 1 1 calc R
C13 C 1.0973(6) 0.9527(4) 0.2164(5) 0.0205(14) Uani 1 1 d .
C14 C 0.9540(6) 0.9248(5) 0.2001(6) 0.0375(19) Uani 1 1 d .
H14A H 0.9248 0.9793 0.2095 0.056 Uiso 1 1 calc R
H14B H 0.9417 0.9061 0.2462 0.056 Uiso 1 1 calc R
H14C H 0.9060 0.8716 0.1343 0.056 Uiso 1 1 calc R
C15 C 1.1156(8) 0.9893(5) 0.1480(7) 0.044(2) Uani 1 1 d .
H15A H 1.0998 1.0503 0.1688 0.066 Uiso 1 1 calc R
H15B H 1.0567 0.9432 0.0820 0.066 Uiso 1 1 calc R
H15C H 1.2017 0.9977 0.1499 0.066 Uiso 1 1 calc R
C16 C 1.1728(7) 1.0324(5) 0.3216(5) 0.0366(19) Uani 1 1 d .
H16A H 1.2625 1.0415 0.3357 0.055 Uiso 1 1 calc R
H16B H 1.1474 1.0148 0.3649 0.055 Uiso 1 1 calc R
H16C H 1.1564 1.0914 0.3311 0.055 Uiso 1 1 calc R
C17 C 1.3468(6) 0.8494(4) 0.4344(5) 0.0237(15) Uani 1 1 d .
H17 H 1.3364 0.8982 0.4208 0.028 Uiso 1 1 calc R
C18 C 1.4376(7) 0.8629(5) 0.5184(5) 0.0289(16) Uani 1 1 d .
H18 H 1.4974 0.9207 0.5715 0.035 Uiso 1 1 calc R
C19 C 1.4194(6) 0.7716(5) 0.5053(5) 0.0262(15) Uani 1 1 d .
C20 C 1.4943(7) 0.7405(5) 0.5704(5) 0.0342(17) Uani 1 1 d .
H20A H 1.5147 0.7875 0.6381 0.051 Uiso 1 1 calc R
H20B H 1.5721 0.7356 0.5590 0.051 Uiso 1 1 calc R
H20C H 1.4440 0.6787 0.5556 0.051 Uiso 1 1 calc R
C21 C 1.1161(14) 0.6143(9) 0.6569(8) 0.095(4) Uani 1 1 d .
H21A H 1.0841 0.6619 0.6476 0.142 Uiso 1 1 calc R
H21B H 1.1834 0.6456 0.7205 0.142 Uiso 1 1 calc R
H21C H 1.0480 0.5674 0.6528 0.142 Uiso 1 1 calc R
C22 C 1.1686(9) 0.5635(9) 0.5768(6) 0.065(3) Uani 1 1 d .
C23 C 1.1976(11) 0.4784(9) 0.5422(9) 0.077(4) Uani 1 1 d .
H23 H 1.1921 0.4350 0.5649 0.093 Uiso 1 1 calc R
C24 C 1.2371(9) 0.4715(7) 0.4660(8) 0.059(3) Uani 1 1 d .
H24 H 1.2637 0.4215 0.4284 0.070 Uiso 1 1 calc R
C25 C 0.7677(6) 0.5457(4) 0.1317(5) 0.0184(13) Uani 1 1 d U
C26 C 0.8296(7) 0.5577(6) 0.2354(5) 0.0339(18) Uani 1 1 d .
H26A H 0.7670 0.5602 0.2654 0.051 Uiso 1 1 calc R
H26B H 0.9008 0.6166 0.2761 0.051 Uiso 1 1 calc R
H26C H 0.8588 0.5037 0.2282 0.051 Uiso 1 1 calc R
C27 C 0.6419(6) 0.4594(5) 0.0711(6) 0.0305(17) Uani 1 1 d .
H27A H 0.5801 0.4742 0.1010 0.046 Uiso 1 1 calc R
H27B H 0.6581 0.4027 0.0695 0.046 Uiso 1 1 calc R
H27C H 0.6093 0.4477 0.0053 0.046 Uiso 1 1 calc R
C28 C 0.7400(7) 0.6395(5) 0.1420(5) 0.0254(15) Uani 1 1 d .
H28A H 0.6994 0.6300 0.0778 0.038 Uiso 1 1 calc R
H28B H 0.8190 0.6922 0.1765 0.038 Uiso 1 1 calc R
H28C H 0.6845 0.6543 0.1781 0.038 Uiso 1 1 calc R
H101 H 0.773(7) 0.330(5) -0.090(6) 0.03(2) Uiso 1 1 d .
H102 H 1.113(6) 0.530(4) 0.188(4) 0.003(16) Uiso 1 1 d .

loop_
_atom_site_aniso_label
_atom_site_aniso_U_11
_atom_site_aniso_U_22
_atom_site_aniso_U_33
_atom_site_aniso_U_23
_atom_site_aniso_U_13
_atom_site_aniso_U_12
Cu1 0.0167(4) 0.0130(4) 0.0301(5) 0.0117(4) 0.0107(4) 0.0077(3)
Cu2 0.0129(4) 0.0121(4) 0.0174(4) 0.0089(3) 0.0049(3) 0.0064(3)
Cu3 0.0152(4) 0.0127(4) 0.0163(4) 0.0103(3) 0.0071(3) 0.0059(3)
Cu4 0.0162(4) 0.0139(4) 0.0126(4) 0.0066(3) 0.0049(3) 0.0064(3)
Cu5 0.0293(5) 0.0229(4) 0.0192(4) 0.0149(4) 0.0105(4) 0.0123(4)
P1 0.0102(8) 0.0140(7) 0.0143(8) 0.0088(7) 0.0060(6) 0.0065(6)
P2 0.0180(9) 0.0200(8) 0.0212(9) 0.0148(7) 0.0059(7) 0.0113(7)
P3 0.0171(8) 0.0109(7) 0.0210(9) 0.0071(7) 0.0089(7) 0.0072(6)
O1 0.017(2) 0.012(2) 0.021(2) 0.009(2) 0.006(2) 0.0064(18)
O2 0.018(2) 0.018(2) 0.024(2) 0.016(2) 0.012(2) 0.0104(18)
O3 0.010(2) 0.0120(19) 0.017(2) 0.0098(18) 0.0056(17) 0.0053(16)
O4 0.014(2) 0.015(2) 0.017(2) 0.0089(19) 0.0070(18) 0.0049(17)
O5 0.018(2) 0.016(2) 0.028(2) 0.017(2) 0.008(2) 0.0091(18)
O6 0.016(2) 0.033(3) 0.036(3) 0.030(2) 0.005(2) 0.006(2)
O7 0.047(3) 0.031(3) 0.032(3) 0.022(2) 0.023(3) 0.027(2)
O8 0.033(3) 0.009(2) 0.020(2) 0.0049(19) 0.011(2) -0.0007(19)
O9 0.013(2) 0.013(2) 0.018(2) 0.0022(19) 0.0053(18) 0.0063(17)
O10 0.022(3) 0.018(2) 0.049(3) 0.018(2) 0.019(2) 0.014(2)
O11 0.026(3) 0.009(2) 0.015(2) 0.004(2) 0.004(2) 0.003(2)
N1 0.015(3) 0.019(3) 0.041(4) 0.017(3) 0.013(3) 0.011(2)
N2 0.019(3) 0.016(3) 0.034(3) 0.016(3) 0.011(3) 0.012(2)
N3 0.011(3) 0.018(3) 0.024(3) 0.008(2) 0.008(2) 0.006(2)
N4 0.016(3) 0.014(3) 0.017(3) 0.007(2) 0.006(2) 0.005(2)
N5 0.026(3) 0.018(3) 0.014(3) 0.005(2) 0.006(2) 0.007(2)
N6 0.023(3) 0.024(3) 0.021(3) 0.017(3) 0.011(3) 0.010(2)
N7 0.044(4) 0.058(4) 0.022(3) 0.010(3) 0.021(3) -0.005(3)
N8 0.035(4) 0.035(3) 0.025(3) 0.019(3) 0.012(3) 0.005(3)
C1 0.051(6) 0.053(5) 0.131(9) 0.074(7) 0.054(6) 0.037(5)
C2 0.028(4) 0.025(4) 0.059(5) 0.031(4) 0.022(4) 0.011(3)
C3 0.022(4) 0.039(4) 0.057(5) 0.033(4) 0.026(4) 0.015(3)
C4 0.025(4) 0.021(3) 0.036(4) 0.015(3) 0.020(3) 0.012(3)
C5 0.075(7) 0.024(4) 0.043(5) 0.006(4) -0.019(5) -0.001(4)
C6 0.035(4) 0.022(4) 0.021(4) 0.004(3) -0.003(3) 0.001(3)
C7 0.028(4) 0.044(4) 0.017(4) 0.015(3) 0.001(3) 0.010(3)
C8 0.026(4) 0.029(4) 0.024(4) 0.019(3) 0.011(3) 0.013(3)
C9 0.035(4) 0.025(4) 0.037(4) 0.018(3) 0.020(4) 0.015(3)
C10 0.030(4) 0.026(3) 0.024(4) 0.017(3) 0.012(3) 0.019(3)
C11 0.021(4) 0.033(4) 0.038(4) 0.024(4) 0.000(3) 0.007(3)
C12 0.026(4) 0.026(4) 0.037(4) 0.024(3) 0.006(3) 0.010(3)
C13 0.012(3) 0.016(3) 0.034(4) 0.014(3) 0.006(3) 0.006(3)
C14 0.010(3) 0.030(4) 0.065(6) 0.024(4) 0.005(4) 0.007(3)
C15 0.062(6) 0.036(4) 0.067(6) 0.039(5) 0.040(5) 0.033(4)
C16 0.033(4) 0.015(3) 0.037(4) -0.004(3) 0.003(4) 0.013(3)
C17 0.026(4) 0.016(3) 0.018(3) 0.002(3) 0.004(3) 0.004(3)
C18 0.027(4) 0.039(4) 0.012(3) 0.011(3) 0.002(3) 0.005(3)
C19 0.021(4) 0.033(4) 0.021(4) 0.017(3) 0.001(3) 0.004(3)
C20 0.028(4) 0.043(4) 0.023(4) 0.017(4) -0.001(3) 0.004(3)
C21 0.140(12) 0.084(8) 0.058(7) 0.032(7) 0.042(8) 0.033(8)
C22 0.050(6) 0.098(8) 0.025(5) 0.027(6) 0.010(4) -0.005(6)
C23 0.075(8) 0.110(9) 0.092(9) 0.090(8) 0.034(7) 0.017(7)
C24 0.066(6) 0.059(6) 0.097(8) 0.066(6) 0.043(6) 0.030(5)
C25 0.018(3) 0.028(3) 0.021(3) 0.016(2) 0.016(2) 0.013(2)
C26 0.037(4) 0.058(5) 0.033(4) 0.032(4) 0.025(4) 0.030(4)
C27 0.024(4) 0.036(4) 0.048(5) 0.028(4) 0.026(4) 0.014(3)
C28 0.032(4) 0.032(4) 0.029(4) 0.018(3) 0.023(3) 0.024(3)

loop_
_atom_type_symbol
_atom_type_description
_atom_type_scat_dispersion_real
_atom_type_scat_dispersion_imag
_atom_type_scat_source
C C 0.0033 0.0016 'International Tables Vol C Tables 4.2.6.8 and 6.1.1.4'
H H 0.0000 0.0000 'International Tables Vol C Tables 4.2.6.8 and 6.1.1.4'
N N 0.0061 0.0033 'International Tables Vol C Tables 4.2.6.8 and 6.1.1.4'
O O 0.0106 0.0060 'International Tables Vol C Tables 4.2.6.8 and 6.1.1.4'
P P 0.1023 0.0942 'International Tables Vol C Tables 4.2.6.8 and 6.1.1.4'
Cu Cu 0.3201 1.2651 'International Tables Vol C Tables 4.2.6.8 and 6.1.1.4'
Cl Cl 0.1484 0.1585 'International Tables Vol C Tables 4.2.6.8 and 6.1.1.4'

loop_
_geom_angle_atom_site_label_1
_geom_angle_atom_site_label_2
_geom_angle_atom_site_label_3
_geom_angle
_geom_angle_site_symmetry_1
_geom_angle_site_symmetry_3
O1 Cu1 O10 97.50(18) . .
O1 Cu1 N3 89.67(19) . .
O10 Cu1 N3 150.2(2) . .
O1 Cu1 N2 147.1(2) . .
O10 Cu1 N2 88.44(18) . .
N3 Cu1 N2 101.0(2) . .
O5 Cu2 N4 91.89(19) . .
O5 Cu2 O1 176.10(18) . .
N4 Cu2 O1 87.68(19) . .
O5 Cu2 O3 90.49(17) . .
N4 Cu2 O3 165.24(18) . .
O1 Cu2 O3 90.90(17) . .
O5 Cu2 O11 90.82(15) . 2_765
N4 Cu2 O11 107.01(18) . 2_765
O1 Cu2 O11 85.61(15) . 2_765
O3 Cu2 O11 87.51(16) . 2_765
O6 Cu3 O8 94.66(18) . .
O6 Cu3 O3 97.55(17) . .
O8 Cu3 O3 164.64(17) . .
O6 Cu3 O4 165.55(16) . .
O8 Cu3 O4 94.85(17) . .
O3 Cu3 O4 71.48(16) . .
O6 Cu3 O2 96.30(17) . 2_765
O8 Cu3 O2 95.48(16) . 2_765
O3 Cu3 O2 92.41(14) . 2_765
O4 Cu3 O2 93.60(14) . 2_765
O6 Cu3 P1 132.30(13) . .
O8 Cu3 P1 130.18(14) . .
O3 Cu3 P1 35.64(11) . .
O4 Cu3 P1 35.87(11) . .
O2 Cu3 P1 94.73(9) 2_765 .
O11 Cu4 O4 91.50(19) . .
O11 Cu4 O9 178.26(18) . .
O4 Cu4 O9 89.49(16) . .
O11 Cu4 N5 86.8(2) . .
O4 Cu4 N5 170.30(19) . .
O9 Cu4 N5 92.03(19) . .
O11 Cu4 O1 87.27(16) . 2_765
O4 Cu4 O1 88.49(16) . 2_765
O9 Cu4 O1 94.18(15) . 2_765
N5 Cu4 O1 100.95(19) . 2_765
O7 Cu5 O11 97.03(19) . .
O7 Cu5 N6 153.2(2) . .
O11 Cu5 N6 88.1(2) . .
O7 Cu5 N8 91.7(2) . .
O11 Cu5 N8 145.5(2) . .
N6 Cu5 N8 98.8(2) . .
O2 P1 O3 115.0(2) . .
O2 P1 O4 115.2(2) . .
O3 P1 O4 97.9(2) . .
O2 P1 C25 111.9(2) . .
O3 P1 C25 107.7(3) . .
O4 P1 C25 108.2(3) . .
O2 P1 Cu3 131.79(16) . .
O3 P1 Cu3 48.64(14) . .
O4 P1 Cu3 49.27(15) . .
C25 P1 Cu3 116.3(2) . .
O5 P2 O6 114.4(2) . .
O5 P2 O7 112.4(3) . 2_765
O6 P2 O7 110.3(3) . 2_765
O5 P2 C10 105.9(3) . .
O6 P2 C10 108.1(3) . .
O7 P2 C10 105.2(3) 2_765 .
O9 P3 O8 113.5(2) . .
O9 P3 O10 111.4(3) . 2_765
O8 P3 O10 110.8(3) . 2_765
O9 P3 C13 107.7(3) . .
O8 P3 C13 107.7(3) . .
O10 P3 C13 105.3(2) 2_765 .
Cu1 O1 Cu2 120.3(2) . .
Cu1 O1 Cu4 109.50(19) . 2_765
Cu2 O1 Cu4 93.38(16) . 2_765
P1 O2 Cu3 133.5(2) . 2_765
P1 O3 Cu2 134.7(2) . .
P1 O3 Cu3 95.7(2) . .
Cu2 O3 Cu3 129.58(19) . .
P1 O4 Cu4 136.3(2) . .
P1 O4 Cu3 94.9(2) . .
Cu4 O4 Cu3 128.47(19) . .
P2 O5 Cu2 125.2(2) . .
P2 O6 Cu3 133.5(2) . .
P2 O7 Cu5 123.5(3) 2_765 .
P3 O8 Cu3 135.8(3) . .
P3 O9 Cu4 120.7(2) . .
P3 O10 Cu1 125.7(2) 2_765 .
Cu4 O11 Cu5 121.5(2) . .
Cu4 O11 Cu2 92.80(16) . 2_765
Cu5 O11 Cu2 106.4(2) . 2_765
C2 N1 N2 111.3(5) . .
C4 N2 N1 105.9(5) . .
C4 N2 Cu1 136.3(4) . .
N1 N2 Cu1 116.2(4) . .
C6 N3 N4 108.3(5) . .
C6 N3 Cu1 131.6(4) . .
N4 N3 Cu1 118.8(4) . .
C8 N4 N3 108.3(5) . .
C8 N4 Cu2 129.5(4) . .
N3 N4 Cu2 121.5(4) . .
C17 N5 N6 108.0(5) . .
C17 N5 Cu4 129.4(5) . .
N6 N5 Cu4 122.2(4) . .
C19 N6 N5 108.4(5) . .
C19 N6 Cu5 132.6(4) . .
N5 N6 Cu5 118.6(4) . .
N8 N7 C22 108.7(8) . .
C24 N8 N7 108.2(6) . .
C24 N8 Cu5 126.8(6) . .
N7 N8 Cu5 124.2(5) . .
N1 C2 C3 106.8(6) . .
N1 C2 C1 121.3(6) . .
C3 C2 C1 131.8(6) . .
C2 C3 C4 105.5(6) . .
N2 C4 C3 110.5(6) . .
N3 C6 C7 108.5(6) . .
N3 C6 C5 121.6(7) . .
C7 C6 C5 129.9(7) . .
C8 C7 C6 106.3(6) . .
N4 C8 C7 108.6(6) . .
C11 C10 C9 109.0(6) . .
C11 C10 C12 111.1(5) . .
C9 C10 C12 109.1(5) . .
C11 C10 P2 110.2(5) . .
C9 C10 P2 107.9(4) . .
C12 C10 P2 109.4(4) . .
C16 C13 C15 109.3(6) . .
C16 C13 C14 109.2(6) . .
C15 C13 C14 108.5(6) . .
C16 C13 P3 111.0(5) . .
C15 C13 P3 110.7(5) . .
C14 C13 P3 108.2(4) . .
N5 C17 C18 109.7(6) . .
C19 C18 C17 104.6(6) . .
N6 C19 C18 109.4(6) . .
N6 C19 C20 122.0(6) . .
C18 C19 C20 128.6(6) . .
N7 C22 C23 108.6(8) . .
N7 C22 C21 117.9(11) . .
C23 C22 C21 133.4(10) . .
C22 C23 C24 105.1(8) . .
N8 C24 C23 109.5(9) . .
C28 C25 C27 109.7(5) . .
C28 C25 C26 110.6(5) . .
C27 C25 C26 109.7(5) . .
C28 C25 P1 108.8(4) . .
C27 C25 P1 109.9(4) . .
C26 C25 P1 108.1(4) . .

loop_
_geom_bond_atom_site_label_1
_geom_bond_atom_site_label_2
_geom_bond_distance
_geom_bond_site_symmetry_2
Cu1 O1 1.902(4) .
Cu1 O10 1.929(4) .
Cu1 N3 1.933(5) .
Cu1 N2 1.992(5) .
Cu2 O5 1.912(4) .
Cu2 N4 1.939(5) .
Cu2 O1 1.938(4) .
Cu2 O3 1.959(4) .
Cu2 O11 2.420(4) 2_765
Cu3 O6 1.888(4) .
Cu3 O8 1.907(4) .
Cu3 O3 1.998(4) .
Cu3 O4 2.014(4) .
Cu3 O2 2.392(4) 2_765
Cu3 P1 2.6482(15) .
Cu4 O11 1.913(4) .
Cu4 O4 1.955(4) .
Cu4 O9 1.965(4) .
Cu4 N5 1.959(5) .
Cu4 O1 2.381(4) 2_765
Cu5 O7 1.894(4) .
Cu5 O11 1.915(5) .
Cu5 N6 1.961(5) .
Cu5 N8 1.970(5) .
P1 O2 1.502(4) .
P1 O3 1.551(4) .
P1 O4 1.557(4) .
P1 C25 1.809(6) .
P2 O5 1.527(4) .
P2 O6 1.534(5) .
P2 O7 1.538(5) 2_765
P2 C10 1.824(6) .
P3 O9 1.520(4) .
P3 O8 1.518(4) .
P3 O10 1.530(4) 2_765
P3 C13 1.812(6) .
O1 Cu4 2.381(4) 2_765
O2 Cu3 2.392(4) 2_765
O7 P2 1.538(5) 2_765
O10 P3 1.530(4) 2_765
O11 Cu2 2.420(4) 2_765
N1 C2 1.336(8) .
N1 N2 1.352(6) .
N2 C4 1.308(8) .
N3 C6 1.347(8) .
N3 N4 1.384(6) .
N4 C8 1.350(8) .
N5 C17 1.324(8) .
N5 N6 1.355(7) .
N6 C19 1.338(8) .
N7 N8 1.348(8) .
N7 C22 1.359(11) .
N8 C24 1.338(9) .
C1 C2 1.496(9) .
C2 C3 1.363(9) .
C3 C4 1.394(9) .
C5 C6 1.458(10) .
C6 C7 1.398(10) .
C7 C8 1.391(9) .
C9 C10 1.542(9) .
C10 C11 1.509(9) .
C10 C12 1.538(8) .
C13 C16 1.508(9) .
C13 C15 1.520(9) .
C13 C14 1.541(8) .
C17 C18 1.391(9) .
C18 C19 1.373(9) .
C19 C20 1.505(9) .
C21 C22 1.537(15) .
C22 C23 1.378(15) .
C23 C24 1.395(13) .
C25 C28 1.554(8) .
C25 C27 1.544(9) .
C25 C26 1.566(9) .

loop_
_platon_squeeze_void_nr
_platon_squeeze_void_average_x
_platon_squeeze_void_average_y
_platon_squeeze_void_average_z
_platon_squeeze_void_volume
_platon_squeeze_void_count_electrons
_platon_squeeze_void_content
1 0.000 0.000 0.500 526 113 ' '
2 0.492 0.458 0.554 8 1 ' '
3 0.508 0.542 0.446 8 1 ' '

loop_
_cod_changelog_entry_id
_cod_changelog_entry_author
_cod_changelog_entry_date
_cod_changelog_entry_text
1 'Vaitkus, Antanas' 2022-06-29T12:05:00+03:00
;
 Removed the '_chemical_name_systematic' data item that had an incorrect value.
;
